data_4307868
loop_
_publ_author_name
'H. V. Rasika Dias'
'Chammi S. Palehepitiya Gamage'
'Jeremy Keltner'
'Himashinie V. K. Diyabalanage'
'Ivan Omari'
'Yvonne Eyobo'
'Nadeeka R. Dias'
'Nathan Roehr'
'Lesly McKinney'
'Theresa Poth'

_publ_contact_author_address
;Department of Chemistry and Biochemistry
The University of Texas at Arlington
Arlington, Texas 76019-0065, USA
;
_publ_contact_author_email dias@uta.edu
_publ_contact_author_fax 817-272-3808
_publ_contact_author_name 'Prof. H. V. R. Dias'
_publ_contact_author_phone 817-272-3813
_publ_section_title
;
Trinuclear Silver(I) Complexes of Fluorinated Pyrazolates
;
_journal_name_full 'Inorganic Chemistry'
_journal_page_first 2979
_journal_page_last 2987
_journal_paper_doi 10.1021/ic062374k
_journal_volume 46
_journal_year 2007
_chemical_formula_sum 'C24 H30 Ag3 F9 N6'
_chemical_formula_weight 897.15
_chemical_name_common {[3-CF3,5-tBuPz]Ag}3
_chemical_name_systematic
; 
 ? 
;
_space_group_IT_number 14
_symmetry_cell_setting monoclinic
_symmetry_space_group_name_Hall '-P 2yn'
_symmetry_space_group_name_H-M 'P 1 21/n 1'
_atom_sites_solution_hydrogens geom
_atom_sites_solution_primary direct
_atom_sites_solution_secondary difmap
_audit_creation_method SHELXL-97
_cell_angle_alpha 90.00
_cell_angle_beta 93.223(11)
_cell_angle_gamma 90.00
_cell_formula_units_Z 4
_cell_length_a 14.452(2)
_cell_length_b 10.0648(17)
_cell_length_c 21.350(4)
_cell_measurement_reflns_used 44
_cell_measurement_temperature 293(2)
_cell_measurement_theta_max 16.43
_cell_measurement_theta_min 1.95
_cell_volume 3100.6(9)
_computing_cell_refinement 'Siemens XSCANS'
_computing_data_collection 'Siemens XSCANS'
_computing_data_reduction 'Siemens SHELXTL'
_computing_molecular_graphics 'Siemens SHELXTL'
_computing_publication_material 'Siemens SHELXTL'
_computing_structure_refinement 'SHELXL-97 (Sheldrick, 1997)'
_computing_structure_solution 'SHELXS-97 (Sheldrick, 1990)'
_diffrn_ambient_temperature 293(2)
_diffrn_measured_fraction_theta_full 0.940
_diffrn_measured_fraction_theta_max 0.940
_diffrn_measurement_method '\w scans'
_diffrn_radiation_monochromator graphite
_diffrn_radiation_source 'fine-focus sealed tube'
_diffrn_radiation_type MoK\a
_diffrn_radiation_wavelength 0.71073
_diffrn_reflns_av_R_equivalents 0.0187
_diffrn_reflns_av_sigmaI/netI 0.0260
_diffrn_reflns_limit_h_max 13
_diffrn_reflns_limit_h_min -1
_diffrn_reflns_limit_k_max 10
_diffrn_reflns_limit_k_min -1
_diffrn_reflns_limit_l_max 22
_diffrn_reflns_limit_l_min -22
_diffrn_reflns_number 4947
_diffrn_reflns_theta_full 22.50
_diffrn_reflns_theta_max 22.50
_diffrn_reflns_theta_min 1.91
_diffrn_standards_interval_count 97
_diffrn_standards_number 3
_exptl_absorpt_coefficient_mu 1.955
_exptl_absorpt_correction_T_max 0.5160
_exptl_absorpt_correction_T_min 0.4414
_exptl_absorpt_correction_type empirical
_exptl_absorpt_process_details Psi-scans
_exptl_crystal_colour colorless
_exptl_crystal_density_diffrn 1.922
_exptl_crystal_density_method 'not measured'
_exptl_crystal_description rods
_exptl_crystal_F_000 1752
_exptl_crystal_size_max 0.50
_exptl_crystal_size_mid 0.44
_exptl_crystal_size_min 0.39
_refine_diff_density_max 0.317
_refine_diff_density_min -0.581
_refine_diff_density_rms 0.112
_refine_ls_extinction_method none
_refine_ls_goodness_of_fit_ref 1.093
_refine_ls_hydrogen_treatment constr
_refine_ls_matrix_type full
_refine_ls_number_parameters 444
_refine_ls_number_reflns 3805
_refine_ls_number_restraints 150
_refine_ls_restrained_S_all 1.079
_refine_ls_R_factor_all 0.0358
_refine_ls_R_factor_gt 0.0275
_refine_ls_shift/su_max 0.001
_refine_ls_shift/su_mean 0.000
_refine_ls_structure_factor_coef Fsqd
_refine_ls_weighting_details 'calc w=1/[\s^2^(Fo^2^)+(0.0302P)^2^+2.1588P] where P=(Fo^2^+2Fc^2^)/3'
_refine_ls_weighting_scheme calc
_refine_ls_wR_factor_gt 0.0634
_refine_ls_wR_factor_ref 0.0668
_reflns_number_gt 3244
_reflns_number_total 3805
_reflns_threshold_expression >2sigma(I)
_cod_data_source_file ic062374ksi20070206_075347_3.cif
_cod_data_source_block rd238
_cod_depositor_comments
;
The following automatic conversions were performed:
'_symmetry_cell_setting' value 'Monoclinic' changed to 'monoclinic'
according to '/home/saulius/struct/CIF-dictionaries/cif_core.dic'
dictionary named 'cif_core.dic' version 2.4.1 from 2010-06-29.

Automatic conversion script
Id: cif_fix_enum 1527 2010-12-29 10:47:43Z saulius 
;
_cod_database_code 4307868

loop_
_symmetry_equiv_pos_as_xyz
'x, y, z'
'-x+1/2, y+1/2, -z+1/2'
'-x, -y, -z'
'x-1/2, -y-1/2, z-1/2'

loop_
_atom_site_label
_atom_site_type_symbol
_atom_site_fract_x
_atom_site_fract_y
_atom_site_fract_z
_atom_site_U_iso_or_equiv
_atom_site_adp_type
_atom_site_occupancy
_atom_site_symmetry_multiplicity
_atom_site_calc_flag
_atom_site_refinement_flags
_atom_site_disorder_assembly
_atom_site_disorder_group
Ag1 Ag 0.36990(2) 0.58066(4) -0.080092(16) 0.05046(13) Uani 1 1 d . . .
Ag2 Ag 0.54086(2) 0.71354(4) 0.015868(16) 0.05242(13) Uani 1 1 d . . .
Ag3 Ag 0.31928(2) 0.72397(4) 0.062538(16) 0.05330(13) Uani 1 1 d . . .
N11 N 0.5748(3) 0.6173(4) -0.06669(17) 0.0497(10) Uani 1 1 d . . .
N12 N 0.5065(3) 0.5700(4) -0.10743(16) 0.0480(10) Uani 1 1 d . . .
N21 N 0.4237(3) 0.8220(4) 0.11537(17) 0.0541(11) Uani 1 1 d . . .
N22 N 0.5082(2) 0.8345(4) 0.09080(16) 0.0446(9) Uani 1 1 d . . .
N31 N 0.2330(2) 0.6140(4) -0.05807(16) 0.0455(9) Uani 1 1 d . . .
N32 N 0.2121(2) 0.6663(4) -0.00180(16) 0.0453(9) Uani 1 1 d . . .
C13 C 0.5429(3) 0.5445(5) -0.1630(2) 0.0493(12) Uani 1 1 d . . .
C14 C 0.6365(3) 0.5728(5) -0.1568(2) 0.0604(14) Uani 1 1 d . . .
H14A H 0.6795 0.5624 -0.1873 0.072 Uiso 1 1 calc R . .
C15 C 0.6533(3) 0.6192(5) -0.0971(2) 0.0522(12) Uani 1 1 d . . .
C16 C 0.4851(3) 0.5022(5) -0.2210(2) 0.0529(12) Uani 1 1 d . . .
C17 C 0.4343(4) 0.6245(6) -0.2472(3) 0.0837(18) Uani 1 1 d . . .
H17A H 0.3940 0.6581 -0.2166 0.126 Uiso 1 1 calc R . .
H17B H 0.3982 0.6009 -0.2847 0.126 Uiso 1 1 calc R . .
H17C H 0.4785 0.6916 -0.2568 0.126 Uiso 1 1 calc R . .
C18 C 0.5487(4) 0.4501(7) -0.2696(2) 0.090(2) Uani 1 1 d . . .
H18A H 0.5820 0.3743 -0.2530 0.134 Uiso 1 1 calc R . .
H18B H 0.5918 0.5183 -0.2798 0.134 Uiso 1 1 calc R . .
H18C H 0.5125 0.4249 -0.3068 0.134 Uiso 1 1 calc R . .
C19 C 0.4157(4) 0.3943(6) -0.2073(2) 0.0709(16) Uani 1 1 d . . .
H19A H 0.3769 0.4242 -0.1751 0.106 Uiso 1 1 calc R . .
H19B H 0.4483 0.3155 -0.1935 0.106 Uiso 1 1 calc R . .
H19C H 0.3781 0.3750 -0.2447 0.106 Uiso 1 1 calc R . .
C20 C 0.7403(4) 0.6765(6) -0.0693(3) 0.0681(16) Uani 1 1 d . . .
C23 C 0.5573(3) 0.9293(5) 0.12274(19) 0.0437(11) Uani 1 1 d . . .
C24 C 0.5035(3) 0.9798(5) 0.1685(2) 0.0582(13) Uani 1 1 d . . .
H24A H 0.5192 1.0463 0.1974 0.070 Uiso 1 1 calc R . .
C25 C 0.4220(3) 0.9110(6) 0.1622(2) 0.0571(14) Uani 1 1 d . A .
C26 C 0.6539(3) 0.9687(5) 0.1065(2) 0.0509(12) Uani 1 1 d . . .
C27 C 0.6902(4) 1.0805(6) 0.1510(3) 0.0859(19) Uani 1 1 d . . .
H27A H 0.6479 1.1541 0.1484 0.129 Uiso 1 1 calc R . .
H27B H 0.7500 1.1090 0.1389 0.129 Uiso 1 1 calc R . .
H27C H 0.6952 1.0477 0.1933 0.129 Uiso 1 1 calc R . .
C28 C 0.6527(4) 1.0176(6) 0.0388(2) 0.0779(17) Uani 1 1 d . . .
H28A H 0.6075 1.0870 0.0328 0.117 Uiso 1 1 calc R . .
H28B H 0.6370 0.9453 0.0109 0.117 Uiso 1 1 calc R . .
H28C H 0.7128 1.0513 0.0302 0.117 Uiso 1 1 calc R . .
C29 C 0.7191(3) 0.8497(6) 0.1152(3) 0.0697(15) Uani 1 1 d . . .
H29A H 0.7228 0.8234 0.1584 0.105 Uiso 1 1 calc R . .
H29B H 0.7796 0.8738 0.1027 0.105 Uiso 1 1 calc R . .
H29C H 0.6957 0.7771 0.0897 0.105 Uiso 1 1 calc R . .
C30 C 0.3389(4) 0.9274(7) 0.2006(3) 0.0802(19) Uani 1 1 d D . .
C33 C 0.1214(3) 0.6878(5) -0.0017(2) 0.0489(12) Uani 1 1 d . . .
C34 C 0.0807(3) 0.6492(5) -0.0590(2) 0.0572(13) Uani 1 1 d . . .
H34A H 0.0183 0.6533 -0.0722 0.069 Uiso 1 1 calc R . .
C35 C 0.1529(3) 0.6036(5) -0.0921(2) 0.0467(12) Uani 1 1 d . B .
C36 C 0.0754(3) 0.7521(5) 0.0529(2) 0.0580(14) Uani 1 1 d . . .
C37 C -0.0302(4) 0.7469(7) 0.0414(3) 0.089(2) Uani 1 1 d . . .
H37A H -0.0498 0.6560 0.0373 0.134 Uiso 1 1 calc R . .
H37B H -0.0479 0.7943 0.0035 0.134 Uiso 1 1 calc R . .
H37C H -0.0591 0.7872 0.0761 0.134 Uiso 1 1 calc R . .
C38 C 0.1018(4) 0.6794(6) 0.1143(2) 0.0745(17) Uani 1 1 d . . .
H38A H 0.0821 0.5885 0.1109 0.112 Uiso 1 1 calc R . .
H38B H 0.0721 0.7215 0.1482 0.112 Uiso 1 1 calc R . .
H38C H 0.1678 0.6827 0.1222 0.112 Uiso 1 1 calc R . .
C39 C 0.1055(4) 0.8980(6) 0.0565(3) 0.0794(17) Uani 1 1 d . . .
H39A H 0.0752 0.9414 0.0898 0.119 Uiso 1 1 calc R . .
H39B H 0.0887 0.9413 0.0175 0.119 Uiso 1 1 calc R . .
H39C H 0.1714 0.9028 0.0646 0.119 Uiso 1 1 calc R . .
C40 C 0.1493(4) 0.5507(6) -0.1576(2) 0.0647(15) Uani 1 1 d D . .
F20C F 0.7406(3) 0.8065(4) -0.0707(2) 0.1151(14) Uani 1 1 d U . .
F20B F 0.7546(2) 0.6486(4) -0.00876(18) 0.0996(12) Uani 1 1 d U . .
F20A F 0.8123(2) 0.6365(6) -0.0965(2) 0.150(2) Uani 1 1 d U . .
F30A F 0.2703(9) 0.974(2) 0.1659(5) 0.107(7) Uani 0.48(3) 1 d PDU A 1
F30B F 0.3497(13) 1.010(3) 0.2451(11) 0.189(16) Uani 0.48(3) 1 d PDU A 1
F30C F 0.3085(16) 0.8193(15) 0.2224(14) 0.160(15) Uani 0.48(3) 1 d PDU A 1
F30D F 0.296(2) 1.037(2) 0.1936(14) 0.232(16) Uani 0.52(3) 1 d PDU A 2
F30E F 0.3630(12) 0.920(3) 0.2594(5) 0.138(9) Uani 0.52(3) 1 d PDU A 2
F30F F 0.2789(15) 0.834(2) 0.1928(10) 0.155(14) Uani 0.52(3) 1 d PDU A 2
F40A F 0.166(2) 0.4243(10) -0.1619(9) 0.110(5) Uani 0.67(6) 1 d PDU B 1
F40B F 0.0683(9) 0.570(3) -0.1857(9) 0.122(5) Uani 0.67(6) 1 d PDU B 1
F40C F 0.2085(14) 0.6100(18) -0.1921(8) 0.092(4) Uani 0.67(6) 1 d PDU B 1
F40D F 0.0659(14) 0.515(7) -0.176(2) 0.131(14) Uani 0.33(6) 1 d PDU B 2
F40E F 0.178(5) 0.631(4) -0.1998(15) 0.109(11) Uani 0.33(6) 1 d PDU B 2
F40F F 0.200(4) 0.445(4) -0.160(2) 0.123(13) Uani 0.33(6) 1 d PDU B 2

loop_
_atom_site_aniso_label
_atom_site_aniso_U_11
_atom_site_aniso_U_22
_atom_site_aniso_U_33
_atom_site_aniso_U_23
_atom_site_aniso_U_13
_atom_site_aniso_U_12
Ag1 0.0328(2) 0.0725(3) 0.0468(2) -0.00212(18) 0.00897(15) -0.00298(18)
Ag2 0.0382(2) 0.0761(3) 0.0431(2) -0.00852(18) 0.00377(16) -0.00078(19)
Ag3 0.0326(2) 0.0831(3) 0.0440(2) -0.00253(19) 0.00016(16) -0.00596(19)
N11 0.033(2) 0.070(3) 0.047(2) -0.007(2) 0.0089(19) -0.002(2)
N12 0.035(2) 0.065(3) 0.044(2) -0.0016(19) 0.0099(18) -0.0014(19)
N21 0.034(3) 0.088(3) 0.040(2) -0.009(2) -0.0009(18) 0.001(2)
N22 0.030(2) 0.068(3) 0.0360(19) 0.0014(19) 0.0017(17) -0.0015(19)
N31 0.032(2) 0.066(3) 0.039(2) 0.0015(19) 0.0044(17) -0.0021(19)
N32 0.026(2) 0.065(3) 0.045(2) -0.0019(19) 0.0034(16) -0.0059(18)
C13 0.046(3) 0.058(3) 0.045(3) -0.001(2) 0.014(2) -0.003(2)
C14 0.045(4) 0.076(4) 0.062(3) -0.005(3) 0.026(2) -0.005(3)
C15 0.038(3) 0.062(3) 0.057(3) -0.004(3) 0.011(2) -0.003(2)
C16 0.052(3) 0.066(3) 0.041(3) -0.001(2) 0.007(2) -0.002(3)
C17 0.102(5) 0.075(4) 0.073(4) 0.009(3) -0.009(3) -0.003(4)
C18 0.087(5) 0.127(6) 0.057(3) -0.027(4) 0.023(3) -0.002(4)
C19 0.078(4) 0.078(4) 0.056(3) 0.001(3) -0.001(3) -0.020(3)
C20 0.046(4) 0.082(4) 0.079(4) -0.018(3) 0.022(3) -0.007(3)
C23 0.036(3) 0.058(3) 0.037(2) 0.009(2) -0.005(2) 0.004(2)
C24 0.052(3) 0.072(3) 0.049(3) -0.016(3) -0.007(2) 0.006(3)
C25 0.040(3) 0.089(4) 0.042(3) -0.008(3) 0.002(2) 0.008(3)
C26 0.046(3) 0.055(3) 0.051(3) 0.006(2) 0.000(2) -0.008(2)
C27 0.082(4) 0.081(4) 0.095(4) -0.015(4) 0.001(4) -0.028(4)
C28 0.070(4) 0.095(4) 0.069(4) 0.026(3) 0.013(3) -0.013(3)
C29 0.038(3) 0.078(4) 0.093(4) 0.007(3) -0.003(3) -0.006(3)
C30 0.058(4) 0.126(6) 0.057(4) -0.020(4) 0.005(3) 0.013(5)
C33 0.033(3) 0.057(3) 0.057(3) 0.005(2) 0.008(2) -0.002(2)
C34 0.030(3) 0.076(4) 0.065(3) -0.006(3) -0.005(2) 0.000(3)
C35 0.034(3) 0.060(3) 0.046(3) -0.001(2) -0.001(2) -0.007(2)
C36 0.034(3) 0.076(4) 0.065(3) -0.009(3) 0.013(2) -0.002(3)
C37 0.048(4) 0.119(6) 0.101(5) -0.025(4) 0.012(3) 0.017(4)
C38 0.062(4) 0.096(4) 0.068(4) -0.003(3) 0.026(3) 0.004(3)
C39 0.075(4) 0.073(4) 0.092(4) -0.023(3) 0.013(3) 0.003(3)
C40 0.050(4) 0.088(5) 0.055(3) -0.004(3) -0.001(3) -0.004(4)
F20C 0.092(3) 0.083(3) 0.166(4) 0.012(3) -0.023(3) -0.033(2)
F20B 0.073(2) 0.128(3) 0.095(3) 0.018(2) -0.025(2) -0.022(2)
F20A 0.044(2) 0.236(6) 0.173(4) -0.110(4) 0.033(3) -0.025(3)
F30A 0.051(7) 0.182(16) 0.091(7) -0.009(9) 0.022(5) 0.053(8)
F30B 0.089(13) 0.33(4) 0.15(2) -0.17(2) 0.044(14) -0.019(19)
F30C 0.15(2) 0.18(2) 0.17(2) 0.079(19) 0.109(17) 0.065(17)
F30D 0.26(3) 0.24(2) 0.22(3) 0.07(2) 0.16(2) 0.17(2)
F30E 0.078(8) 0.28(2) 0.051(6) -0.034(10) 0.012(5) 0.007(13)
F30F 0.078(10) 0.27(3) 0.119(13) -0.099(16) 0.059(9) -0.086(15)
F40A 0.173(14) 0.079(6) 0.076(8) -0.023(5) -0.002(9) -0.008(7)
F40B 0.069(9) 0.217(13) 0.076(6) -0.029(8) -0.028(6) 0.024(8)
F40C 0.084(7) 0.147(12) 0.047(5) -0.009(5) 0.014(5) -0.030(6)
F40D 0.074(19) 0.26(3) 0.064(13) -0.055(18) -0.001(10) -0.08(2)
F40E 0.17(3) 0.096(13) 0.059(9) 0.026(9) -0.010(15) -0.040(16)
F40F 0.15(2) 0.12(2) 0.094(15) -0.062(15) -0.061(15) 0.062(16)

loop_
_atom_type_symbol
_atom_type_description
_atom_type_scat_dispersion_real
_atom_type_scat_dispersion_imag
_atom_type_scat_source
C C 0.0033 0.0016 'International Tables Vol C Tables 4.2.6.8 and 6.1.1.4'
H H 0.0000 0.0000 'International Tables Vol C Tables 4.2.6.8 and 6.1.1.4'
N N 0.0061 0.0033 'International Tables Vol C Tables 4.2.6.8 and 6.1.1.4'
F F 0.0171 0.0103 'International Tables Vol C Tables 4.2.6.8 and 6.1.1.4'
Ag Ag -0.8971 1.1015 'International Tables Vol C Tables 4.2.6.8 and 6.1.1.4'

loop_
_geom_angle_atom_site_label_1
_geom_angle_atom_site_label_2
_geom_angle_atom_site_label_3
_geom_angle
_geom_angle_site_symmetry_1
_geom_angle_site_symmetry_3
_geom_angle_publ_flag
N31 Ag1 N12 172.99(15) . . ?
N22 Ag2 N11 171.81(15) . . ?
N21 Ag3 N32 166.94(16) . . ?
C15 N11 N12 107.4(4) . . ?
C15 N11 Ag2 130.3(3) . . ?
N12 N11 Ag2 120.2(3) . . ?
C13 N12 N11 108.9(3) . . ?
C13 N12 Ag1 132.5(3) . . ?
N11 N12 Ag1 117.7(3) . . ?
C25 N21 N22 106.3(4) . . ?
C25 N21 Ag3 132.5(3) . . ?
N22 N21 Ag3 118.3(3) . . ?
C23 N22 N21 109.1(3) . . ?
C23 N22 Ag2 131.6(3) . . ?
N21 N22 Ag2 119.2(3) . . ?
C35 N31 N32 106.4(3) . . ?
C35 N31 Ag1 131.9(3) . . ?
N32 N31 Ag1 121.4(3) . . ?
C33 N32 N31 109.4(4) . . ?
C33 N32 Ag3 130.3(3) . . ?
N31 N32 Ag3 119.6(3) . . ?
N12 C13 C14 107.7(4) . . ?
N12 C13 C16 123.2(4) . . ?
C14 C13 C16 128.9(4) . . ?
C15 C14 C13 106.4(4) . . ?
C15 C14 H14A 126.8 . . ?
C13 C14 H14A 126.8 . . ?
N11 C15 C14 109.6(4) . . ?
N11 C15 C20 122.4(4) . . ?
C14 C15 C20 127.8(4) . . ?
C13 C16 C19 112.5(4) . . ?
C13 C16 C18 109.2(4) . . ?
C19 C16 C18 108.5(5) . . ?
C13 C16 C17 107.8(4) . . ?
C19 C16 C17 109.8(4) . . ?
C18 C16 C17 109.1(4) . . ?
C16 C17 H17A 109.5 . . ?
C16 C17 H17B 109.5 . . ?
H17A C17 H17B 109.5 . . ?
C16 C17 H17C 109.5 . . ?
H17A C17 H17C 109.5 . . ?
H17B C17 H17C 109.5 . . ?
C16 C18 H18A 109.5 . . ?
C16 C18 H18B 109.5 . . ?
H18A C18 H18B 109.5 . . ?
C16 C18 H18C 109.5 . . ?
H18A C18 H18C 109.5 . . ?
H18B C18 H18C 109.5 . . ?
C16 C19 H19A 109.5 . . ?
C16 C19 H19B 109.5 . . ?
H19A C19 H19B 109.5 . . ?
C16 C19 H19C 109.5 . . ?
H19A C19 H19C 109.5 . . ?
H19B C19 H19C 109.5 . . ?
F20A C20 F20C 107.3(5) . . ?
F20A C20 F20B 106.7(6) . . ?
F20C C20 F20B 103.5(5) . . ?
F20A C20 C15 112.9(5) . . ?
F20C C20 C15 112.6(5) . . ?
F20B C20 C15 113.1(5) . . ?
N22 C23 C24 108.5(4) . . ?
N22 C23 C26 122.4(4) . . ?
C24 C23 C26 129.1(5) . . ?
C25 C24 C23 105.1(4) . . ?
C25 C24 H24A 127.5 . . ?
C23 C24 H24A 127.5 . . ?
N21 C25 C24 111.0(4) . . ?
N21 C25 C30 121.9(5) . . ?
C24 C25 C30 127.0(5) . . ?
C23 C26 C28 109.9(4) . . ?
C23 C26 C29 109.7(4) . . ?
C28 C26 C29 110.0(4) . . ?
C23 C26 C27 109.7(4) . . ?
C28 C26 C27 109.4(4) . . ?
C29 C26 C27 108.1(4) . . ?
C26 C27 H27A 109.5 . . ?
C26 C27 H27B 109.5 . . ?
H27A C27 H27B 109.5 . . ?
C26 C27 H27C 109.5 . . ?
H27A C27 H27C 109.5 . . ?
H27B C27 H27C 109.5 . . ?
C26 C28 H28A 109.5 . . ?
C26 C28 H28B 109.5 . . ?
H28A C28 H28B 109.5 . . ?
C26 C28 H28C 109.5 . . ?
H28A C28 H28C 109.5 . . ?
H28B C28 H28C 109.5 . . ?
C26 C29 H29A 109.5 . . ?
C26 C29 H29B 109.5 . . ?
H29A C29 H29B 109.5 . . ?
C26 C29 H29C 109.5 . . ?
H29A C29 H29C 109.5 . . ?
H29B C29 H29C 109.5 . . ?
F30B C30 F30D 63.7(11) . . ?
F30B C30 F30C 108.3(11) . . ?
F30D C30 F30C 127.8(15) . . ?
F30B C30 F30F 129.1(14) . . ?
F30D C30 F30F 107.6(11) . . ?
F30C C30 F30F 34.6(10) . . ?
F30B C30 F30E 44.5(11) . . ?
F30D C30 F30E 105.4(10) . . ?
F30C C30 F30E 71.0(12) . . ?
F30F C30 F30E 103.3(10) . . ?
F30B C30 F30A 104.6(10) . . ?
F30D C30 F30A 42.7(13) . . ?
F30C C30 F30A 104.6(10) . . ?
F30F C30 F30A 72.6(11) . . ?
F30E C30 F30A 137.5(10) . . ?
F30B C30 C25 114.5(11) . . ?
F30D C30 C25 115.4(10) . . ?
F30C C30 C25 114.2(11) . . ?
F30F C30 C25 113.9(9) . . ?
F30E C30 C25 110.2(10) . . ?
F30A C30 C25 109.8(7) . . ?
N32 C33 C34 108.9(4) . . ?
N32 C33 C36 123.0(4) . . ?
C34 C33 C36 128.0(4) . . ?
C35 C34 C33 104.5(4) . . ?
C35 C34 H34A 127.7 . . ?
C33 C34 H34A 127.7 . . ?
N31 C35 C34 110.8(4) . . ?
N31 C35 C40 121.4(4) . . ?
C34 C35 C40 127.8(4) . . ?
C33 C36 C38 110.7(4) . . ?
C33 C36 C39 108.2(4) . . ?
C38 C36 C39 111.0(5) . . ?
C33 C36 C37 109.7(4) . . ?
C38 C36 C37 108.7(5) . . ?
C39 C36 C37 108.6(5) . . ?
C36 C37 H37A 109.5 . . ?
C36 C37 H37B 109.5 . . ?
H37A C37 H37B 109.5 . . ?
C36 C37 H37C 109.5 . . ?
H37A C37 H37C 109.5 . . ?
H37B C37 H37C 109.5 . . ?
C36 C38 H38A 109.5 . . ?
C36 C38 H38B 109.5 . . ?
H38A C38 H38B 109.5 . . ?
C36 C38 H38C 109.5 . . ?
H38A C38 H38C 109.5 . . ?
H38B C38 H38C 109.5 . . ?
C36 C39 H39A 109.5 . . ?
C36 C39 H39B 109.5 . . ?
H39A C39 H39B 109.5 . . ?
C36 C39 H39C 109.5 . . ?
H39A C39 H39C 109.5 . . ?
H39B C39 H39C 109.5 . . ?
F40D C40 F40E 106.9(13) . . ?
F40D C40 F40A 83(3) . . ?
F40E C40 F40A 120(3) . . ?
F40D C40 F40B 27(3) . . ?
F40E C40 F40B 84(2) . . ?
F40A C40 F40B 106.3(9) . . ?
F40D C40 F40F 106.1(13) . . ?
F40E C40 F40F 106.4(14) . . ?
F40A C40 F40F 24(3) . . ?
F40B C40 F40F 127(2) . . ?
F40D C40 F40C 126(2) . . ?
F40E C40 F40C 23(3) . . ?
F40A C40 F40C 106.1(9) . . ?
F40B C40 F40C 105.8(9) . . ?
F40F C40 F40C 88(3) . . ?
F40D C40 C35 111.4(17) . . ?
F40E C40 C35 115.5(17) . . ?
F40A C40 C35 114.7(10) . . ?
F40B C40 C35 111.1(10) . . ?
F40F C40 C35 110.0(17) . . ?
F40C C40 C35 112.1(9) . . ?

loop_
_geom_bond_atom_site_label_1
_geom_bond_atom_site_label_2
_geom_bond_distance
_geom_bond_site_symmetry_2
_geom_bond_publ_flag
Ag1 N31 2.086(3) . ?
Ag1 N12 2.092(4) . ?
Ag2 N22 2.086(4) . ?
Ag2 N11 2.093(4) . ?
Ag3 N21 2.082(4) . ?
Ag3 N32 2.093(4) . ?
N11 C15 1.340(6) . ?
N11 N12 1.364(5) . ?
N12 C13 1.350(5) . ?
N21 C25 1.344(6) . ?
N21 N22 1.361(5) . ?
N22 C23 1.351(6) . ?
N31 C35 1.336(5) . ?
N31 N32 1.361(5) . ?
N32 C33 1.330(6) . ?
C13 C14 1.381(7) . ?
C13 C16 1.516(6) . ?
C14 C15 1.367(7) . ?
C14 H14A 0.9300 . ?
C15 C20 1.476(7) . ?
C16 C19 1.517(7) . ?
C16 C18 1.518(7) . ?
C16 C17 1.523(7) . ?
C17 H17A 0.9600 . ?
C17 H17B 0.9600 . ?
C17 H17C 0.9600 . ?
C18 H18A 0.9600 . ?
C18 H18B 0.9600 . ?
C18 H18C 0.9600 . ?
C19 H19A 0.9600 . ?
C19 H19B 0.9600 . ?
C19 H19C 0.9600 . ?
C20 F20A 1.285(6) . ?
C20 F20C 1.309(7) . ?
C20 F20B 1.326(7) . ?
C23 C24 1.380(6) . ?
C23 C26 1.510(6) . ?
C24 C25 1.367(7) . ?
C24 H24A 0.9300 . ?
C25 C30 1.500(8) . ?
C26 C28 1.525(7) . ?
C26 C29 1.529(7) . ?
C26 C27 1.545(7) . ?
C27 H27A 0.9600 . ?
C27 H27B 0.9600 . ?
C27 H27C 0.9600 . ?
C28 H28A 0.9600 . ?
C28 H28B 0.9600 . ?
C28 H28C 0.9600 . ?
C29 H29A 0.9600 . ?
C29 H29B 0.9600 . ?
C29 H29C 0.9600 . ?
C30 F30B 1.263(11) . ?
C30 F30D 1.271(11) . ?
C30 F30C 1.271(12) . ?
C30 F30F 1.282(11) . ?
C30 F30E 1.286(11) . ?
C30 F30A 1.291(10) . ?
C33 C34 1.383(7) . ?
C33 C36 1.520(7) . ?
C34 C35 1.372(7) . ?
C34 H34A 0.9300 . ?
C35 C40 1.495(7) . ?
C36 C38 1.531(7) . ?
C36 C39 1.532(7) . ?
C36 C37 1.533(8) . ?
C37 H37A 0.9600 . ?
C37 H37B 0.9600 . ?
C37 H37C 0.9600 . ?
C38 H38A 0.9600 . ?
C38 H38B 0.9600 . ?
C38 H38C 0.9600 . ?
C39 H39A 0.9600 . ?
C39 H39B 0.9600 . ?
C39 H39C 0.9600 . ?
C40 F40D 1.297(13) . ?
C40 F40E 1.297(13) . ?
C40 F40A 1.298(10) . ?
C40 F40B 1.299(10) . ?
C40 F40F 1.300(14) . ?
C40 F40C 1.304(9) . ?
